data_4301559
loop_
_publ_author_name
'Yan-Zhen Zheng'
'Wei Xue'
'Wei-Xiong Zhang'
'Ming-Liang Tong'
'Xiao-Ming Chen'
'Fernande Grandjean'
'Gary J. Long'
'Seik-Weng Ng'
'Pierre Panissod'
'Marc Drillon'

_publ_contact_author
;
      Professor Xiao-Ming Chen
      MOE Laboratory of bioinorganic and Synthetic Chemistry
      School of Chemistry and Chemical Engineering
      Sun Yst-Sen University 
      Guangzhou 510275 
      P. R. China

      Prof. Gary J. Long,
      Department of Chemistry
      University of Missouri-Rolla
      Rolla, Missouri 65409-0010, 
      USA   
;
_publ_contact_author_fax 86-20-84112074
_publ_contact_author_phone 86-20-84113986
_publ_section_title
;
Spin-Frustrated Complex,
[FeIIFeIII(trans-1,4-cyclohexanedicarboxylate)1.5]\\infty: Interplay between
Single-Chain Magnetic Behavior and Magnetic Ordering
;
_journal_name_full 'Inorganic Chemistry'
_journal_page_first 2028
_journal_page_last 2042
_journal_paper_doi 10.1021/ic8019155
_journal_volume 48
_journal_year 2009
_chemical_formula_sum 'C24 H30 Fe4 O14'
_chemical_formula_weight 765.88
_space_group_IT_number 2
_symmetry_cell_setting triclinic
_symmetry_space_group_name_Hall '-P 1'
_symmetry_space_group_name_H-M 'P -1'
_atom_sites_solution_hydrogens geom
_atom_sites_solution_primary direct
_atom_sites_solution_secondary difmap
_audit_creation_method SHELXL-97
_cell_angle_alpha 60.64(8)
_cell_angle_beta 85.47(7)
_cell_angle_gamma 88.85(4)
_cell_formula_units_Z 1
_cell_length_a 5.097(2)
_cell_length_b 12.134(8)
_cell_length_c 12.474(15)
_cell_measurement_temperature 473(2)
_cell_volume 670.1(11)
_computing_cell_refinement
;
CrysAlis RED, Oxford Diffraction Ltd.,
Version 1.171.31.7 (release 18-10-2006 CrysAlis171 .NET)
(compiled Oct 18 2006,16:28:17)
;
_computing_data_collection
;
CrysAlis CCD, Oxford Diffraction Ltd.,
Version 1.171.31.7 (release 18-10-2006 CrysAlis171 .NET)
(compiled Oct 18 2006,16:28:17)
;
_computing_data_reduction
;
CrysAlis RED, Oxford Diffraction Ltd.,
Version 1.171.31.7 (release 18-10-2006 CrysAlis171 .NET)
(compiled Oct 18 2006,16:28:17)
;
_computing_molecular_graphics 'SHELXP-97 (Sheldrick, 1997)'
_computing_publication_material 'SHELXP-97 (Sheldrick, 1997)'
_computing_structure_refinement 'SHELXL-97 (Sheldrick, 1997)'
_computing_structure_solution 'SHELXS-97 (Sheldrick, 1990)'
_diffrn_ambient_temperature 473(2)
_diffrn_measured_fraction_theta_full 0.949
_diffrn_measured_fraction_theta_max 0.949
_diffrn_radiation_monochromator graphite
_diffrn_radiation_source 'fine-focus sealed tube'
_diffrn_radiation_type CuK\a
_diffrn_radiation_wavelength 1.54178
_diffrn_reflns_av_R_equivalents 0.0410
_diffrn_reflns_av_sigmaI/netI 0.0548
_diffrn_reflns_limit_h_max 5
_diffrn_reflns_limit_h_min -5
_diffrn_reflns_limit_k_max 13
_diffrn_reflns_limit_k_min -13
_diffrn_reflns_limit_l_max 12
_diffrn_reflns_limit_l_min -14
_diffrn_reflns_number 4272
_diffrn_reflns_theta_full 62.03
_diffrn_reflns_theta_max 62.03
_diffrn_reflns_theta_min 4.17
_exptl_absorpt_coefficient_mu 17.675
_exptl_absorpt_correction_T_max 0.4169
_exptl_absorpt_correction_T_min 0.1122
_exptl_absorpt_correction_type analytical
_exptl_absorpt_process_details
; 
CrysAlis RED, Oxford Diffraction Ltd.,
Version 1.171.31.7 (release 18-10-2006 CrysAlis171 .NET)
(compiled Oct 18 2006,16:28:17)
Analytical numeric absorption correction using a multifaceted crystal
   model based on expressions derived by R.C. Clark & J.S. Reid.
(Clark, R. C. & Reid, J. S. (1995). Acta Cryst. A51, 887-897)
;
_exptl_crystal_colour BLACK
_exptl_crystal_density_diffrn 1.898
_exptl_crystal_density_method 'not measured'
_exptl_crystal_description NEEDLE
_exptl_crystal_F_000 390
_exptl_crystal_size_max 0.22
_exptl_crystal_size_mid 0.06
_exptl_crystal_size_min 0.06
_refine_diff_density_max 2.351
_refine_diff_density_min -1.011
_refine_diff_density_rms 0.246
_refine_ls_extinction_method none
_refine_ls_goodness_of_fit_ref 1.175
_refine_ls_hydrogen_treatment constr
_refine_ls_matrix_type full
_refine_ls_number_parameters 191
_refine_ls_number_reflns 1992
_refine_ls_number_restraints 0
_refine_ls_restrained_S_all 1.175
_refine_ls_R_factor_all 0.1273
_refine_ls_R_factor_gt 0.1117
_refine_ls_shift/su_max 0.000
_refine_ls_shift/su_mean 0.000
_refine_ls_structure_factor_coef Fsqd
_refine_ls_weighting_details 'calc w=1/[\s^2^(Fo^2^)+(0.1640P)^2^+21.1167P] where P=(Fo^2^+2Fc^2^)/3'
_refine_ls_weighting_scheme calc
_refine_ls_wR_factor_gt 0.3433
_refine_ls_wR_factor_ref 0.3532
_reflns_number_gt 1562
_reflns_number_total 1992
_reflns_threshold_expression >2sigma(I)
_cod_data_source_file ic8019155_si_002_1.cif
_cod_data_source_block 1_473K
_cod_depositor_comments
;
 Replacing the '_publ_contact_author_email1' and '_publ_contact_author_email2'
 data items with the _publ_contact_author_* loop.

 Antanas Vaitkus,
 2017-03-02

The following automatic conversions were performed:
'_symmetry_cell_setting' value 'TRICLINIC' changed to 'triclinic'
according to '/home/saulius/struct/CIF-dictionaries/cif_core.dic'
dictionary named 'cif_core.dic' version 2.4.1 from
2010-06-29.

'_refine_ls_hydrogen_treatment' value 'CONSTR' changed to
'constr' according to '/home/saulius/struct/CIF-dictionaries/cif_core.dic'
dictionary named 'cif_core.dic' version 2.4.1 from 2010-06-29.

Automatic conversion script
Id: cif_fix_enum 1527 2010-12-29 10:47:43Z saulius 
;
_cod_original_cell_volume 670.1(9)
_cod_database_code 4301559

loop_
_publ_contact_author_name
_publ_contact_author_email
'Professor Xiao-Ming Chen' cxm@mail.sysu.edu.cn
'Prof. Gary J. Long' glong@mst.edu

loop_
_symmetry_equiv_pos_as_xyz
'x, y, z'
'-x, -y, -z'

loop_
_atom_site_label
_atom_site_type_symbol
_atom_site_fract_x
_atom_site_fract_y
_atom_site_fract_z
_atom_site_U_iso_or_equiv
_atom_site_adp_type
_atom_site_occupancy
_atom_site_symmetry_multiplicity
_atom_site_calc_flag
_atom_site_refinement_flags
_atom_site_disorder_assembly
_atom_site_disorder_group
Fe1 Fe 0.4618(5) 0.3776(2) 0.6217(2) 0.0275(8) Uani 1 1 d . . .
Fe2 Fe 0.9601(5) 0.5305(2) 0.6090(2) 0.0274(8) Uani 1 1 d . . .
O1 O 0.675(3) 0.2428(11) 0.7611(12) 0.040(3) Uani 1 1 d . . .
O2 O 1.068(2) 0.3363(11) 0.7231(11) 0.037(3) Uani 1 1 d . . .
O3 O 1.165(3) 0.5482(13) 0.7416(11) 0.037(3) Uani 1 1 d . . .
O4 O 1.557(2) 0.4891(14) 0.7035(11) 0.040(3) Uani 1 1 d . . .
O5 O 0.890(3) 0.7159(14) 0.5430(15) 0.055(4) Uani 1 1 d . . .
O6 O 0.586(3) 0.7638(14) 0.4136(15) 0.054(4) Uani 1 1 d . . .
O7 O 0.751(2) 0.4794(11) 0.5018(11) 0.030(3) Uani 1 1 d . . .
C1 C 0.914(3) 0.2392(15) 0.7792(15) 0.027(4) Uani 1 1 d . . .
C2 C 1.024(4) 0.1186(17) 0.8815(17) 0.044(5) Uani 1 1 d . . .
H2 H 1.2118 0.1172 0.8591 0.053 Uiso 1 1 calc R . .
C3 C 0.897(6) -0.001(2) 0.897(2) 0.072(8) Uani 1 1 d . . .
H3A H 0.7081 0.0010 0.9128 0.086 Uiso 1 1 calc R . .
H3B H 0.9286 -0.0037 0.8201 0.086 Uiso 1 1 calc R . .
C4 C 0.998(6) 0.1190(19) 1.000(2) 0.065(7) Uani 1 1 d . . .
H4A H 0.8137 0.1266 1.0213 0.078 Uiso 1 1 calc R . .
H4B H 1.0925 0.1921 0.9908 0.078 Uiso 1 1 calc R . .
C5 C 1.398(4) 0.5255(14) 0.7639(13) 0.023(4) Uani 1 1 d . . .
C6 C 1.508(3) 0.5337(17) 0.8700(14) 0.028(4) Uani 1 1 d . . .
H6 H 1.6803 0.5772 0.8407 0.033 Uiso 1 1 calc R . .
C7 C 1.335(4) 0.605(2) 0.9182(17) 0.043(5) Uani 1 1 d . . .
H7A H 1.1602 0.5663 0.9435 0.052 Uiso 1 1 calc R . .
H7B H 1.3186 0.6917 0.8529 0.052 Uiso 1 1 calc R . .
C8 C 1.551(5) 0.395(2) 0.9720(18) 0.047(5) Uani 1 1 d . . .
H8A H 1.3840 0.3482 0.9987 0.056 Uiso 1 1 calc R . .
H8B H 1.6701 0.3535 0.9390 0.056 Uiso 1 1 calc R . .
C9 C 0.721(4) 0.786(2) 0.4786(18) 0.040(5) Uani 1 1 d . . .
C10 C 0.672(4) 0.910(2) 0.4808(18) 0.042(5) Uani 1 1 d . . .
H10 H 0.8415 0.9542 0.4645 0.051 Uiso 1 1 calc R . .
C11 C 0.558(7) 0.881(2) 0.607(2) 0.072(8) Uani 1 1 d . . .
H11A H 0.6784 0.8281 0.6677 0.086 Uiso 1 1 calc R . .
H11B H 0.3933 0.8338 0.6262 0.086 Uiso 1 1 calc R . .
C12 C 0.491(6) 0.998(2) 0.385(2) 0.067(8) Uani 1 1 d . . .
H12A H 0.3244 0.9541 0.3979 0.081 Uiso 1 1 calc R . .
H12B H 0.5691 1.0196 0.3036 0.081 Uiso 1 1 calc R . .

loop_
_atom_site_aniso_label
_atom_site_aniso_U_11
_atom_site_aniso_U_22
_atom_site_aniso_U_33
_atom_site_aniso_U_23
_atom_site_aniso_U_13
_atom_site_aniso_U_12
Fe1 0.0324(15) 0.0254(15) 0.0228(14) -0.0100(12) -0.0044(11) 0.0017(11)
Fe2 0.0345(16) 0.0268(15) 0.0205(14) -0.0110(12) -0.0044(11) 0.0049(11)
O1 0.045(8) 0.016(6) 0.036(7) 0.005(6) -0.010(6) -0.002(5)
O2 0.043(7) 0.022(7) 0.030(7) 0.001(6) -0.010(6) 0.005(6)
O3 0.049(8) 0.048(8) 0.030(7) -0.031(6) -0.008(6) 0.011(6)
O4 0.043(7) 0.058(9) 0.031(7) -0.032(7) -0.003(6) 0.011(6)
O5 0.065(10) 0.038(8) 0.063(10) -0.023(8) -0.031(8) 0.020(7)
O6 0.073(10) 0.037(8) 0.060(10) -0.028(8) -0.026(8) 0.011(7)
O7 0.029(6) 0.032(7) 0.026(6) -0.013(5) -0.005(5) 0.000(5)
C1 0.040(10) 0.010(8) 0.017(8) 0.004(7) 0.001(7) -0.004(7)
C2 0.053(12) 0.020(9) 0.027(10) 0.014(8) -0.007(9) 0.000(8)
C3 0.10(2) 0.052(15) 0.036(13) 0.000(12) -0.035(13) -0.007(14)
C4 0.12(2) 0.015(10) 0.040(13) 0.004(9) -0.032(13) -0.002(12)
C5 0.051(11) 0.016(8) 0.008(7) -0.010(7) -0.005(7) 0.004(7)
C6 0.040(10) 0.032(10) 0.014(8) -0.014(8) -0.007(7) 0.005(8)
C7 0.065(13) 0.050(12) 0.021(10) -0.022(9) -0.009(9) 0.022(10)
C8 0.080(15) 0.050(13) 0.029(10) -0.035(10) -0.007(10) 0.019(11)
C9 0.043(11) 0.051(13) 0.036(11) -0.029(10) -0.004(9) 0.003(10)
C10 0.050(12) 0.050(12) 0.033(11) -0.024(10) 0.000(9) -0.002(9)
C11 0.13(2) 0.046(14) 0.040(13) -0.020(12) -0.015(14) 0.035(15)
C12 0.12(2) 0.055(15) 0.038(13) -0.030(12) -0.018(13) 0.032(15)

loop_
_atom_type_symbol
_atom_type_description
_atom_type_scat_dispersion_real
_atom_type_scat_dispersion_imag
_atom_type_scat_source
C C 0.0181 0.0091 'International Tables Vol C Tables 4.2.6.8 and 6.1.1.4'
H H 0.0000 0.0000 'International Tables Vol C Tables 4.2.6.8 and 6.1.1.4'
O O 0.0492 0.0322 'International Tables Vol C Tables 4.2.6.8 and 6.1.1.4'
Fe Fe -1.1336 3.1974 'International Tables Vol C Tables 4.2.6.8 and 6.1.1.4'

loop_
_geom_angle_atom_site_label_1
_geom_angle_atom_site_label_2
_geom_angle_atom_site_label_3
_geom_angle
_geom_angle_site_symmetry_1
_geom_angle_site_symmetry_3
_geom_angle_publ_flag
O7 Fe1 O6 103.4(6) . 2_666 ?
O7 Fe1 O7 81.1(5) . 2_666 ?
O6 Fe1 O7 104.6(6) 2_666 2_666 ?
O7 Fe1 O1 100.0(5) . . ?
O6 Fe1 O1 82.1(6) 2_666 . ?
O7 Fe1 O1 172.8(5) 2_666 . ?
O7 Fe1 O4 81.8(5) . 1_455 ?
O6 Fe1 O4 164.3(6) 2_666 1_455 ?
O7 Fe1 O4 90.8(5) 2_666 1_455 ?
O1 Fe1 O4 82.4(5) . 1_455 ?
O7 Fe1 O2 157.7(5) . 1_455 ?
O6 Fe1 O2 90.7(6) 2_666 1_455 ?
O7 Fe1 O2 78.6(5) 2_666 1_455 ?
O1 Fe1 O2 99.0(5) . 1_455 ?
O4 Fe1 O2 89.3(5) 1_455 1_455 ?
O7 Fe2 O5 106.4(6) 2_766 . ?
O7 Fe2 O7 78.9(5) 2_766 . ?
O5 Fe2 O7 104.7(6) . . ?
O7 Fe2 O3 102.9(5) 2_766 . ?
O5 Fe2 O3 84.4(6) . . ?
O7 Fe2 O3 169.9(5) . . ?
O7 Fe2 O2 81.0(5) 2_766 . ?
O5 Fe2 O2 163.9(6) . . ?
O7 Fe2 O2 90.6(5) . . ?
O3 Fe2 O2 79.9(5) . . ?
O7 Fe2 O4 154.4(5) 2_766 1_455 ?
O5 Fe2 O4 88.1(6) . 1_455 ?
O7 Fe2 O4 76.9(5) . 1_455 ?
O3 Fe2 O4 99.5(5) . 1_455 ?
O2 Fe2 O4 90.8(5) . 1_455 ?
C1 O1 Fe1 131.3(10) . . ?
C1 O2 Fe2 127.4(11) . . ?
C1 O2 Fe1 135.3(12) . 1_655 ?
Fe2 O2 Fe1 90.1(5) . 1_655 ?
C5 O3 Fe2 128.2(10) . . ?
C5 O4 Fe1 126.9(12) . 1_655 ?
C5 O4 Fe2 140.5(12) . 1_655 ?
Fe1 O4 Fe2 91.5(4) 1_655 1_655 ?
C9 O5 Fe2 132.8(14) . . ?
C9 O6 Fe1 136.9(14) . 2_666 ?
Fe1 O7 Fe2 141.4(7) . 2_766 ?
Fe1 O7 Fe1 98.9(5) . 2_666 ?
Fe2 O7 Fe1 101.0(5) 2_766 2_666 ?
Fe1 O7 Fe2 100.8(5) . . ?
Fe2 O7 Fe2 101.1(5) 2_766 . ?
Fe1 O7 Fe2 113.5(6) 2_666 . ?
O1 C1 O2 122.7(15) . . ?
O1 C1 C2 119.6(15) . . ?
O2 C1 C2 117.4(16) . . ?
C4 C2 C3 110.1(18) . . ?
C4 C2 C1 110.9(18) . . ?
C3 C2 C1 113.0(17) . . ?
C4 C3 C2 112.3(19) 2_757 . ?
C2 C4 C3 112(2) . 2_757 ?
O3 C5 O4 122.5(14) . . ?
O3 C5 C6 121.3(14) . . ?
O4 C5 C6 116.2(15) . . ?
C7 C6 C5 113.5(15) . . ?
C7 C6 C8 112.1(15) . . ?
C5 C6 C8 106.2(14) . . ?
C6 C7 C8 111.0(16) . 2_867 ?
C7 C8 C6 109.5(17) 2_867 . ?
O6 C9 O5 125(2) . . ?
O6 C9 C10 117.2(18) . . ?
O5 C9 C10 117.6(17) . . ?
C11 C10 C12 109.5(19) . . ?
C11 C10 C9 109.3(18) . . ?
C12 C10 C9 113.3(17) . . ?
C10 C11 C12 111(2) . 2_676 ?
C10 C12 C11 112(2) . 2_676 ?

loop_
_geom_bond_atom_site_label_1
_geom_bond_atom_site_label_2
_geom_bond_distance
_geom_bond_site_symmetry_2
_geom_bond_publ_flag
Fe1 O7 1.962(12) . ?
Fe1 O6 1.993(14) 2_666 ?
Fe1 O7 2.032(12) 2_666 ?
Fe1 O1 2.078(12) . ?
Fe1 O4 2.135(13) 1_455 ?
Fe1 O2 2.215(13) 1_455 ?
Fe2 O7 1.981(12) 2_766 ?
Fe2 O5 2.017(15) . ?
Fe2 O7 2.091(12) . ?
Fe2 O3 2.122(12) . ?
Fe2 O2 2.158(12) . ?
Fe2 O4 2.224(13) 1_455 ?
O1 C1 1.25(2) . ?
O2 C1 1.28(2) . ?
O2 Fe1 2.215(13) 1_655 ?
O3 C5 1.23(2) . ?
O4 C5 1.28(2) . ?
O4 Fe1 2.135(13) 1_655 ?
O4 Fe2 2.224(13) 1_655 ?
O5 C9 1.23(2) . ?
O6 C9 1.23(2) . ?
O6 Fe1 1.993(14) 2_666 ?
O7 Fe2 1.981(12) 2_766 ?
O7 Fe1 2.032(12) 2_666 ?
C1 C2 1.53(2) . ?
C2 C4 1.48(3) . ?
C2 C3 1.52(3) . ?
C3 C4 1.50(3) 2_757 ?
C4 C3 1.50(3) 2_757 ?
C5 C6 1.53(2) . ?
C6 C7 1.51(2) . ?
C6 C8 1.56(3) . ?
C7 C8 1.53(3) 2_867 ?
C8 C7 1.53(3) 2_867 ?
C9 C10 1.54(3) . ?
C10 C11 1.50(3) . ?
C10 C12 1.51(3) . ?
C11 C12 1.54(3) 2_676 ?
C12 C11 1.54(3) 2_676 ?
